data_7124794
loop_
_publ_author_name
'Firth, James D.'
'Craven, Philip G. E.'
'Lilburn, Matthew'
'Pahl, Axel'
'Marsden, Stephen P.'
'Nelson, Adam'

_publ_section_title
;
 A biosynthesis-inspired approach to over twenty diverse natural
 product-like scaffolds.
;
_journal_issue 63
_journal_name_full 'Chemical communications (Cambridge, England)'
_journal_page_first 9837
_journal_page_last 9840
_journal_paper_doi 10.1039/c6cc04662b
_journal_volume 52
_journal_year 2016
_chemical_formula_moiety 'C22 H25 N O4'
_chemical_formula_sum 'C22 H25 N O4'
_chemical_formula_weight 367.43
_chemical_name_systematic
'Ethyl (1R*,2R*,5S*,6R*,7S*)-3-benzyl-2-(but-3-en-1-yl)-4-oxo-10-oxa-3-azatricyclo[5.2.1.0^1^,5]dec-8-ene-6-carboxylate'
_space_group_crystal_system monoclinic
_space_group_IT_number 14
_space_group_name_Hall '-P 2yn'
_space_group_name_H-M_alt 'P 1 21/n 1'
_atom_sites_solution_hydrogens geom
_audit_creation_date 2015-12-01
_audit_creation_method
;
Olex2 1.2
(compiled 2015.09.30 svn.r3233 for OlexSys, GUI svn.r5103)
;
_audit_update_record
;
2016-05-10 deposited with the CCDC.
2016-07-13 downloaded from the CCDC.
;
_cell_angle_alpha 90
_cell_angle_beta 90.065(8)
_cell_angle_gamma 90
_cell_formula_units_Z 16
_cell_length_a 9.8686(9)
_cell_length_b 23.9445(18)
_cell_length_c 33.107(2)
_cell_measurement_reflns_used 2778
_cell_measurement_temperature 119.98(14)
_cell_measurement_theta_max 54.1130
_cell_measurement_theta_min 5.3660
_cell_volume 7823.1(10)
_computing_cell_refinement
;
CrysAlisPro, Agilent Technologies,
Version 1.171.37.35 (release 13-08-2014 CrysAlis171 .NET)
(compiled Aug 13 2014,18:06:01)
;
_computing_data_collection
;
CrysAlisPro, Agilent Technologies,
Version 1.171.37.35 (release 13-08-2014 CrysAlis171 .NET)
(compiled Aug 13 2014,18:06:01)
;
_computing_data_reduction
;
CrysAlisPro, Agilent Technologies,
Version 1.171.37.35 (release 13-08-2014 CrysAlis171 .NET)
(compiled Aug 13 2014,18:06:01)
;
_computing_molecular_graphics 'Olex2 (Dolomanov et al., 2009)'
_computing_publication_material 'Olex2 (Dolomanov et al., 2009)'
_computing_structure_refinement 'ShelXL (Sheldrick, 2015)'
_computing_structure_solution 'ShelXS (Sheldrick, 2008)'
_diffrn_ambient_environment N~2~
_diffrn_ambient_temperature 119.98(14)
_diffrn_detector 'CCD plate'
_diffrn_detector_area_resol_mean 5.3095
_diffrn_detector_type Atlas
_diffrn_measured_fraction_theta_full 0.999
_diffrn_measured_fraction_theta_max 0.999
_diffrn_measurement_details
;
#__ type_ start__ end____ width___ exp.time_
  1 omega -115.00  -29.00   1.0000   20.0000
omega____ theta____ kappa____ phi______ frames
    -      -38.5000  -19.0000 -120.0000 86

#__ type_ start__ end____ width___ exp.time_
  2 omega  -32.00   29.00   1.0000   20.0000
omega____ theta____ kappa____ phi______ frames
    -      -38.5000   37.0000   60.0000 61

#__ type_ start__ end____ width___ exp.time_
  3 omega    2.00   33.00   1.0000   20.0000
omega____ theta____ kappa____ phi______ frames
    -      -38.5000   37.0000 -180.0000 31

#__ type_ start__ end____ width___ exp.time_
  4 omega   38.00   64.00   1.0000   80.0000
omega____ theta____ kappa____ phi______ frames
    -      106.0000  -61.0000  -90.0000 26

#__ type_ start__ end____ width___ exp.time_
  5 omega   96.00  123.00   1.0000   80.0000
omega____ theta____ kappa____ phi______ frames
    -      106.0000   45.0000   60.0000 27

#__ type_ start__ end____ width___ exp.time_
  6 omega   40.00   74.00   1.0000   80.0000
omega____ theta____ kappa____ phi______ frames
    -      106.0000  -45.0000  120.0000 34

#__ type_ start__ end____ width___ exp.time_
  7 omega   34.00   66.00   1.0000   80.0000
omega____ theta____ kappa____ phi______ frames
    -      106.0000  -30.0000   60.0000 32

#__ type_ start__ end____ width___ exp.time_
  8 omega   72.00   98.00   1.0000   80.0000
omega____ theta____ kappa____ phi______ frames
    -      106.0000  -45.0000   60.0000 26

#__ type_ start__ end____ width___ exp.time_
  9 omega   33.00   90.00   1.0000   80.0000
omega____ theta____ kappa____ phi______ frames
    -      106.0000  -30.0000 -180.0000 57

#__ type_ start__ end____ width___ exp.time_
 10 omega   67.00   94.00   1.0000   80.0000
omega____ theta____ kappa____ phi______ frames
    -      106.0000   15.0000    0.0000 27

#__ type_ start__ end____ width___ exp.time_
 11 omega  112.00  144.00   1.0000   80.0000
omega____ theta____ kappa____ phi______ frames
    -      106.0000   15.0000    0.0000 32

#__ type_ start__ end____ width___ exp.time_
 12 omega   45.00   77.00   1.0000   80.0000
omega____ theta____ kappa____ phi______ frames
    -      106.0000  -61.0000  -60.0000 32

#__ type_ start__ end____ width___ exp.time_
 13 omega   92.00  119.00   1.0000   80.0000
omega____ theta____ kappa____ phi______ frames
    -      106.0000  -61.0000  -60.0000 27

#__ type_ start__ end____ width___ exp.time_
 14 omega   34.00   87.00   1.0000   80.0000
omega____ theta____ kappa____ phi______ frames
    -      106.0000  -30.0000    0.0000 53

#__ type_ start__ end____ width___ exp.time_
 15 omega   84.00  121.00   1.0000   80.0000
omega____ theta____ kappa____ phi______ frames
    -      106.0000   45.0000  -60.0000 37

#__ type_ start__ end____ width___ exp.time_
 16 omega  104.00  131.00   1.0000   80.0000
omega____ theta____ kappa____ phi______ frames
    -      106.0000  -61.0000  -90.0000 27

#__ type_ start__ end____ width___ exp.time_
 17 omega   73.00  128.00   1.0000   80.0000
omega____ theta____ kappa____ phi______ frames
    -      106.0000   15.0000   60.0000 55

#__ type_ start__ end____ width___ exp.time_
 18 omega  150.00  178.00   1.0000   80.0000
omega____ theta____ kappa____ phi______ frames
    -      106.0000   15.0000   60.0000 28

#__ type_ start__ end____ width___ exp.time_
 19 omega   34.00   76.00   1.0000   80.0000
omega____ theta____ kappa____ phi______ frames
    -      106.0000  -30.0000  -90.0000 42
;
_diffrn_measurement_device 'four-circle diffractometer'
_diffrn_measurement_device_type 'SuperNova, Dual, Cu at zero, Atlas'
_diffrn_measurement_method '\w scans'
_diffrn_orient_matrix_UB_11 -0.0083600000
_diffrn_orient_matrix_UB_12 -0.0320143000
_diffrn_orient_matrix_UB_13 -0.0403125000
_diffrn_orient_matrix_UB_21 0.1000214000
_diffrn_orient_matrix_UB_22 -0.0439019000
_diffrn_orient_matrix_UB_23 0.0164114000
_diffrn_orient_matrix_UB_31 -0.1194923000
_diffrn_orient_matrix_UB_32 -0.0344712000
_diffrn_orient_matrix_UB_33 0.0164886000
_diffrn_radiation_monochromator mirror
_diffrn_radiation_probe x-ray
_diffrn_radiation_type CuK\a
_diffrn_radiation_wavelength 1.54184
_diffrn_reflns_av_R_equivalents 0.1104
_diffrn_reflns_av_unetI/netI 0.1087
_diffrn_reflns_Laue_measured_fraction_full 0.999
_diffrn_reflns_Laue_measured_fraction_max 0.999
_diffrn_reflns_limit_h_max 10
_diffrn_reflns_limit_h_min -10
_diffrn_reflns_limit_k_max 25
_diffrn_reflns_limit_k_min -25
_diffrn_reflns_limit_l_max 34
_diffrn_reflns_limit_l_min -32
_diffrn_reflns_number 25119
_diffrn_reflns_point_group_measured_fraction_full 0.999
_diffrn_reflns_point_group_measured_fraction_max 0.999
_diffrn_reflns_theta_full 54.239
_diffrn_reflns_theta_max 54.239
_diffrn_reflns_theta_min 3.246
_diffrn_source 'sealed X-ray tube'
_diffrn_source_type 'SuperNova (Cu) X-ray Source'
_exptl_absorpt_coefficient_mu 0.692
_exptl_absorpt_correction_T_max 0.992
_exptl_absorpt_correction_T_min 0.902
_exptl_absorpt_correction_type gaussian
_exptl_absorpt_process_details
;
CrysAlisPro, Agilent Technologies,
Version 1.171.37.35 (release 13-08-2014 CrysAlis171 .NET)
(compiled Aug 13 2014,18:06:01)
Numerical absorption correction based on gaussian integration over
			a multifaceted crystal model
Empirical absorption correction using spherical harmonics,
 implemented in SCALE3 ABSPACK scaling algorithm.
;
_exptl_crystal_colour colourless
_exptl_crystal_colour_primary colourless
_exptl_crystal_density_diffrn 1.248
_exptl_crystal_description needle
_exptl_crystal_F_000 3136
_exptl_crystal_size_max 0.31
_exptl_crystal_size_mid 0.02
_exptl_crystal_size_min 0.01
_refine_diff_density_max 0.316
_refine_diff_density_min -0.364
_refine_diff_density_rms 0.073
_refine_ls_extinction_method none
_refine_ls_goodness_of_fit_ref 1.039
_refine_ls_hydrogen_treatment constr
_refine_ls_matrix_type full
_refine_ls_number_parameters 974
_refine_ls_number_reflns 8978
_refine_ls_number_restraints 0
_refine_ls_restrained_S_all 1.039
_refine_ls_R_factor_all 0.0998
_refine_ls_R_factor_gt 0.0730
_refine_ls_shift/su_max 0.000
_refine_ls_shift/su_mean 0.000
_refine_ls_structure_factor_coef Fsqd
_refine_ls_weighting_details 'w=1/[\s^2^(Fo^2^)+(0.0731P)^2^] where P=(Fo^2^+2Fc^2^)/3'
_refine_ls_weighting_scheme calc
_refine_ls_wR_factor_gt 0.1594
_refine_ls_wR_factor_ref 0.1761
_reflns_Friedel_coverage 0.000
_reflns_number_gt 6725
_reflns_number_total 8978
_reflns_threshold_expression 'I > 2\s(I)'
_cod_data_source_file c6cc04662b2.cif
_cod_data_source_block jdf3_432b_cu
_cod_original_cell_volume 7823.1(11)
_cod_database_code 7124794
_chemical_oxdiff_formula 'C352 H432 N16 O64'
_shelx_space_group_comment
;
The symmetry employed for this shelxl refinement is uniquely defined
by the following loop, which should always be used as a source of
symmetry information in preference to the above space-group names.
They are only intended as comments.
;
_reflns_odcompleteness_completeness 93.44
_reflns_odcompleteness_iscentric 1
_reflns_odcompleteness_theta 54.18
_olex2_refinement_description
;
1. Twinned data refinement
 Scales: 0.5629(16) 0.4371(16)
2. Fixed Uiso
 At 1.2 times of:
  All C(H) groups, All C(H,H) groups
 At 1.5 times of:
  All C(H,H,H) groups
3.a Ternary CH refined with riding coordinates:
 C2(H2), C4(H4), C18(H18), C19(H19), C68(H68), C70(H70), C84(H84), C85(H85),
 C24(H24), C26(H26), C40(H40), C41(H41), C46(H46), C48(H48), C62(H62), C63(H63)
3.b Secondary CH2 refined with riding coordinates:
 C5(H5A,H5B), C12(H12A,H12B), C13(H13A,H13B), C21(H21A,H21B), C71(H71A,H71B),
 C78(H78A,H78B), C79(H79A,H79B), C87(H87A,H87B), C27(H27A,H27B), C34(H34A,H34B),
  C35(H35A,H35B), C43(H43A,H43B), C49(H49A,H49B), C56(H56A,H56B), C57(H57A,
 H57B), C65(H65A,H65B)
3.c Me refined with riding coordinates:
 C22(H22A,H22B,H22C), C88(H88A,H88B,H88C), C44(H44A,H44B,H44C), C66(H66A,H66B,
 H66C)
3.d Aromatic/amide H refined with riding coordinates:
 C7(H7), C8(H8), C9(H9), C10(H10), C11(H11), C14(H14), C16(H16), C17(H17),
 C73(H73), C74(H74), C75(H75), C76(H76), C77(H77), C80(H80), C82(H82), C83(H83),
  C29(H29), C30(H30), C31(H31), C32(H32), C33(H33), C36(H36), C38(H38),
 C39(H39), C51(H51), C52(H52), C53(H53), C54(H54), C55(H55), C58(H58), C60(H60),
  C61(H61)
3.e X=CH2 refined with riding coordinates:
 C15(H15A,H15B), C81(H81A,H81B), C37(H37A,H37B), C59(H59A,H59B)
;
_shelx_shelxl_version_number 2014/7
_olex2_date_sample_data_collection 2015-11-18
_olex2_submission_special_instructions 'No special instructions were received'

loop_
_space_group_symop_operation_xyz
'x, y, z'
'-x+1/2, y+1/2, -z+1/2'
'-x, -y, -z'
'x-1/2, -y-1/2, z-1/2'

loop_
_atom_site_label
_atom_site_type_symbol
_atom_site_fract_x
_atom_site_fract_y
_atom_site_fract_z
_atom_site_U_iso_or_equiv
_atom_site_adp_type
_atom_site_occupancy
_atom_site_site_symmetry_order
_atom_site_calc_flag
_atom_site_refinement_flags_posn
O1 O 0.7507(5) 0.78479(17) 0.26545(12) 0.0349(11) Uani 1 1 d .
N1 N 0.7025(5) 0.6924(2) 0.25447(14) 0.0281(12) Uani 1 1 d .
C1 C 0.7459(6) 0.7440(3) 0.24299(18) 0.0284(15) Uani 1 1 d .
O2 O 0.5964(4) 0.70473(16) 0.17211(11) 0.0286(9) Uani 1 1 d .
C2 C 0.7174(6) 0.6490(2) 0.22268(17) 0.0263(13) Uani 1 1 d .
H2 H 0.8036 0.6294 0.2267 0.032 Uiso 1 1 calc R
O3 O 0.5321(5) 0.82437(17) 0.19695(13) 0.0352(10) Uani 1 1 d .
C3 C 0.7274(6) 0.6852(2) 0.18524(18) 0.0253(13) Uani 1 1 d .
O4 O 0.7213(4) 0.87600(15) 0.19316(12) 0.0304(10) Uani 1 1 d .
C4 C 0.7906(6) 0.7411(2) 0.19916(16) 0.0230(13) Uani 1 1 d .
H4 H 0.8896 0.7393 0.1975 0.028 Uiso 1 1 calc R
C5 C 0.6754(7) 0.6788(3) 0.29629(18) 0.0321(15) Uani 1 1 d .
H5A H 0.5928 0.6569 0.2976 0.039 Uiso 1 1 calc R
H5B H 0.6599 0.7132 0.3111 0.039 Uiso 1 1 calc R
C6 C 0.7875(7) 0.6467(2) 0.31684(17) 0.0305(15) Uani 1 1 d .
C7 C 0.9225(7) 0.6570(2) 0.30743(17) 0.0336(16) Uani 1 1 d .
H7 H 0.9442 0.6823 0.2871 0.040 Uiso 1 1 calc R
C8 C 1.0254(8) 0.6295(3) 0.32831(18) 0.0376(16) Uani 1 1 d .
H8 H 1.1154 0.6365 0.3217 0.045 Uiso 1 1 calc R
C9 C 0.9956(8) 0.5925(3) 0.3584(2) 0.0428(18) Uani 1 1 d .
H9 H 1.0650 0.5750 0.3726 0.051 Uiso 1 1 calc R
C10 C 0.8611(8) 0.5811(3) 0.3678(2) 0.0446(19) Uani 1 1 d .
H10 H 0.8404 0.5555 0.3880 0.054 Uiso 1 1 calc R
C11 C 0.7572(8) 0.6082(3) 0.34677(18) 0.0382(17) Uani 1 1 d .
H11 H 0.6672 0.6003 0.3529 0.046 Uiso 1 1 calc R
C12 C 0.6023(7) 0.6065(2) 0.22280(18) 0.0330(14) Uani 1 1 d .
H12A H 0.5165 0.6255 0.2188 0.040 Uiso 1 1 calc R
H12B H 0.5992 0.5877 0.2487 0.040 Uiso 1 1 calc R
C13 C 0.6239(7) 0.5630(3) 0.18883(19) 0.0391(16) Uani 1 1 d .
H13A H 0.6180 0.5815 0.1628 0.047 Uiso 1 1 calc R
H13B H 0.7138 0.5470 0.1913 0.047 Uiso 1 1 calc R
C14 C 0.5210(9) 0.5174(3) 0.1907(2) 0.0485(19) Uani 1 1 d .
H14 H 0.4300 0.5275 0.1895 0.058 Uiso 1 1 calc R
C15 C 0.5501(12) 0.4636(3) 0.1940(2) 0.071(3) Uani 1 1 d .
H15A H 0.6399 0.4520 0.1953 0.085 Uiso 1 1 calc R
H15B H 0.4806 0.4374 0.1950 0.085 Uiso 1 1 calc R
C16 C 0.7927(6) 0.6690(2) 0.14513(17) 0.0283(14) Uani 1 1 d .
H16 H 0.8537 0.6401 0.1404 0.034 Uiso 1 1 calc R
C17 C 0.7437(7) 0.7048(2) 0.11871(17) 0.0300(15) Uani 1 1 d .
H17 H 0.7644 0.7068 0.0913 0.036 Uiso 1 1 calc R
C18 C 0.6454(7) 0.7426(3) 0.14218(18) 0.0328(16) Uani 1 1 d .
H18 H 0.5753 0.7607 0.1258 0.039 Uiso 1 1 calc R
C19 C 0.7348(6) 0.7833(2) 0.16813(18) 0.0269(14) Uani 1 1 d .
H19 H 0.8080 0.7996 0.1520 0.032 Uiso 1 1 calc R
C20 C 0.6496(7) 0.8284(2) 0.18780(18) 0.0304(16) Uani 1 1 d .
C21 C 0.6473(7) 0.9203(3) 0.2135(2) 0.0427(17) Uani 1 1 d .
H21A H 0.6265 0.9094 0.2410 0.051 Uiso 1 1 calc R
H21B H 0.5628 0.9277 0.1994 0.051 Uiso 1 1 calc R
C22 C 0.7339(9) 0.9715(3) 0.2135(2) 0.052(2) Uani 1 1 d .
H22A H 0.6869 1.0013 0.2268 0.078 Uiso 1 1 calc R
H22B H 0.8171 0.9638 0.2275 0.078 Uiso 1 1 calc R
H22C H 0.7536 0.9821 0.1861 0.078 Uiso 1 1 calc R
N4 N 1.0769(6) 0.20312(19) -0.00731(14) 0.0288(12) Uani 1 1 d .
O13 O 1.1278(5) 0.29577(16) -0.01811(12) 0.0318(10) Uani 1 1 d .
O14 O 0.9679(4) 0.21838(16) 0.07522(12) 0.0275(9) Uani 1 1 d .
O15 O 0.9190(5) 0.34350(16) 0.05524(12) 0.0296(10) Uani 1 1 d .
O16 O 1.1234(4) 0.38348(15) 0.05053(11) 0.0239(9) Uani 1 1 d .
C67 C 1.1206(6) 0.2559(2) 0.00401(17) 0.0239(14) Uani 1 1 d .
C68 C 1.0842(7) 0.1612(2) 0.02413(17) 0.0274(14) Uani 1 1 d .
H68 H 1.1666 0.1389 0.0205 0.033 Uiso 1 1 calc R
C69 C 1.0976(7) 0.1963(2) 0.06201(17) 0.0257(13) Uani 1 1 d .
C70 C 1.1668(6) 0.2515(2) 0.04782(17) 0.0215(13) Uani 1 1 d .
H70 H 1.2656 0.2479 0.0492 0.026 Uiso 1 1 calc R
C71 C 1.0532(7) 0.1898(3) -0.04927(18) 0.0352(16) Uani 1 1 d .
H71A H 1.0526 0.2240 -0.0650 0.042 Uiso 1 1 calc R
H71B H 0.9649 0.1724 -0.0520 0.042 Uiso 1 1 calc R
C72 C 1.1613(7) 0.1505(3) -0.06601(17) 0.0326(16) Uani 1 1 d .
C73 C 1.1249(8) 0.1006(3) -0.08445(18) 0.0390(17) Uani 1 1 d .
H73 H 1.0338 0.0911 -0.0864 0.047 Uiso 1 1 calc R
C74 C 1.2220(11) 0.0649(3) -0.1000(2) 0.060(2) Uani 1 1 d .
H74 H 1.1967 0.0314 -0.1121 0.072 Uiso 1 1 calc R
C75 C 1.3577(10) 0.0796(3) -0.0972(2) 0.057(2) Uani 1 1 d .
H75 H 1.4238 0.0564 -0.1081 0.068 Uiso 1 1 calc R
C76 C 1.3945(10) 0.1286(3) -0.0784(2) 0.054(2) Uani 1 1 d .
H76 H 1.4856 0.1380 -0.0761 0.064 Uiso 1 1 calc R
C77 C 1.2957(8) 0.1640(3) -0.06277(19) 0.0401(17) Uani 1 1 d .
H77 H 1.3212 0.1970 -0.0501 0.048 Uiso 1 1 calc R
C78 C 0.9602(7) 0.1223(3) 0.02388(19) 0.0342(15) Uani 1 1 d .
H78A H 0.8788 0.1448 0.0264 0.041 Uiso 1 1 calc R
H78B H 0.9562 0.1031 -0.0019 0.041 Uiso 1 1 calc R
C79 C 0.9627(8) 0.0793(3) 0.0576(2) 0.0414(17) Uani 1 1 d .
H79A H 0.9699 0.0985 0.0833 0.050 Uiso 1 1 calc R
H79B H 0.8775 0.0590 0.0575 0.050 Uiso 1 1 calc R
C80 C 1.0776(9) 0.0379(3) 0.0542(2) 0.048(2) Uani 1 1 d .
H80 H 1.0925 0.0213 0.0292 0.058 Uiso 1 1 calc R
C81 C 1.1564(10) 0.0240(3) 0.0836(2) 0.060(2) Uani 1 1 d .
H81A H 1.1444 0.0398 0.1090 0.072 Uiso 1 1 calc R
H81B H 1.2254 -0.0018 0.0794 0.072 Uiso 1 1 calc R
C82 C 1.1598(6) 0.1795(2) 0.10201(18) 0.0270(14) Uani 1 1 d .
H82 H 1.2184 0.1498 0.1067 0.032 Uiso 1 1 calc R
C83 C 1.1143(6) 0.2153(2) 0.12879(17) 0.0252(13) Uani 1 1 d .
H83 H 1.1342 0.2163 0.1562 0.030 Uiso 1 1 calc R
C84 C 1.0218(6) 0.2550(2) 0.10528(17) 0.0250(13) Uani 1 1 d .
H84 H 0.9540 0.2746 0.1216 0.030 Uiso 1 1 calc R
C85 C 1.1163(6) 0.2938(2) 0.07954(16) 0.0218(13) Uani 1 1 d .
H85 H 1.1919 0.3077 0.0959 0.026 Uiso 1 1 calc R
C86 C 1.0386(6) 0.3419(2) 0.06096(16) 0.0218(13) Uani 1 1 d .
C87 C 1.0586(7) 0.4308(2) 0.03030(18) 0.0322(15) Uani 1 1 d .
H87A H 1.0123 0.4543 0.0498 0.039 Uiso 1 1 calc R
H87B H 0.9933 0.4178 0.0105 0.039 Uiso 1 1 calc R
C88 C 1.1716(7) 0.4627(3) 0.0100(2) 0.0452(18) Uani 1 1 d .
H88A H 1.1347 0.4945 -0.0039 0.068 Uiso 1 1 calc R
H88B H 1.2355 0.4751 0.0299 0.068 Uiso 1 1 calc R
H88C H 1.2166 0.4388 -0.0091 0.068 Uiso 1 1 calc R
N2 N 1.1989(5) 0.78745(19) 0.25295(14) 0.0262(12) Uani 1 1 d .
O5 O 1.2581(5) 0.69766(16) 0.26894(12) 0.0352(11) Uani 1 1 d .
O6 O 1.0936(4) 0.76455(16) 0.17025(11) 0.0279(9) Uani 1 1 d .
O7 O 1.0402(5) 0.64704(18) 0.20041(13) 0.0364(10) Uani 1 1 d .
O8 O 1.2392(5) 0.60312(16) 0.20713(13) 0.0344(10) Uani 1 1 d .
C23 C 1.2463(7) 0.7354(3) 0.24413(17) 0.0279(15) Uani 1 1 d .
C24 C 1.2017(6) 0.8269(2) 0.21891(17) 0.0256(13) Uani 1 1 d .
H24 H 1.2810 0.8513 0.2216 0.031 Uiso 1 1 calc R
C25 C 1.2218(6) 0.7883(2) 0.18324(17) 0.0256(14) Uani 1 1 d .
C26 C 1.2917(6) 0.7353(2) 0.20064(17) 0.0247(13) Uani 1 1 d .
H26 H 1.3905 0.7387 0.1989 0.030 Uiso 1 1 calc R
C27 C 1.1756(7) 0.8048(3) 0.29443(18) 0.0320(15) Uani 1 1 d .
H27A H 1.1652 0.7718 0.3111 0.038 Uiso 1 1 calc R
H27B H 1.0913 0.8256 0.2956 0.038 Uiso 1 1 calc R
C28 C 1.2874(7) 0.8405(2) 0.31180(18) 0.0313(15) Uani 1 1 d .
C29 C 1.2608(8) 0.8803(2) 0.34098(17) 0.0362(17) Uani 1 1 d .
H29 H 1.1719 0.8859 0.3493 0.043 Uiso 1 1 calc R
C30 C 1.3624(8) 0.9116(3) 0.35809(19) 0.0418(19) Uani 1 1 d .
H30 H 1.3424 0.9383 0.3776 0.050 Uiso 1 1 calc R
C31 C 1.4965(8) 0.9029(3) 0.34574(18) 0.0408(18) Uani 1 1 d .
H31 H 1.5663 0.9237 0.3572 0.049 Uiso 1 1 calc R
C32 C 1.5247(8) 0.8640(3) 0.31694(18) 0.0372(16) Uani 1 1 d .
H32 H 1.6140 0.8584 0.3089 0.045 Uiso 1 1 calc R
C33 C 1.4226(7) 0.8326(2) 0.29949(16) 0.0303(15) Uani 1 1 d .
H33 H 1.4431 0.8065 0.2797 0.036 Uiso 1 1 calc R
C34 C 1.0736(6) 0.8629(3) 0.21637(18) 0.0327(15) Uani 1 1 d .
H34A H 1.0610 0.8825 0.2417 0.039 Uiso 1 1 calc R
H34B H 0.9955 0.8390 0.2121 0.039 Uiso 1 1 calc R
C35 C 1.0826(7) 0.9057(3) 0.18162(19) 0.0385(16) Uani 1 1 d .
H35A H 1.1142 0.8871 0.1574 0.046 Uiso 1 1 calc R
H35B H 0.9930 0.9206 0.1761 0.046 Uiso 1 1 calc R
C36 C 1.1747(9) 0.9516(3) 0.1916(2) 0.055(2) Uani 1 1 d .
H36 H 1.1529 0.9741 0.2135 0.066 Uiso 1 1 calc R
C37 C 1.2879(10) 0.9633(3) 0.1714(3) 0.068(3) Uani 1 1 d .
H37A H 1.3127 0.9416 0.1493 0.081 Uiso 1 1 calc R
H37B H 1.3420 0.9931 0.1793 0.081 Uiso 1 1 calc R
C38 C 1.2874(7) 0.8017(2) 0.14303(17) 0.0285(14) Uani 1 1 d .
H38 H 1.3447 0.8315 0.1372 0.034 Uiso 1 1 calc R
C39 C 1.2459(7) 0.7623(3) 0.11809(17) 0.0307(15) Uani 1 1 d .
H39 H 1.2701 0.7580 0.0911 0.037 Uiso 1 1 calc R
C40 C 1.1506(7) 0.7251(3) 0.14221(17) 0.0303(15) Uani 1 1 d .
H40 H 1.0843 0.7043 0.1261 0.036 Uiso 1 1 calc R
C41 C 1.2393(6) 0.6888(2) 0.17116(17) 0.0258(13) Uani 1 1 d .
H41 H 1.3148 0.6716 0.1565 0.031 Uiso 1 1 calc R
C42 C 1.1592(7) 0.6453(2) 0.19369(17) 0.0282(15) Uani 1 1 d .
C43 C 1.1797(8) 0.5665(3) 0.2366(2) 0.0417(18) Uani 1 1 d .
H43A H 1.1140 0.5871 0.2525 0.050 Uiso 1 1 calc R
H43B H 1.2497 0.5531 0.2548 0.050 Uiso 1 1 calc R
C44 C 1.1110(9) 0.5174(3) 0.2169(2) 0.059(2) Uani 1 1 d .
H44A H 1.0724 0.4938 0.2373 0.088 Uiso 1 1 calc R
H44B H 1.0406 0.5306 0.1993 0.088 Uiso 1 1 calc R
H44C H 1.1762 0.4966 0.2016 0.088 Uiso 1 1 calc R
N3 N 0.5804(5) 0.31602(19) -0.00207(13) 0.0244(11) Uani 1 1 d .
O9 O 0.6168(5) 0.22434(16) -0.01993(12) 0.0365(11) Uani 1 1 d .
O10 O 0.4728(4) 0.29007(15) 0.07912(11) 0.0238(9) Uani 1 1 d .
O11 O 0.4119(5) 0.16833(16) 0.05075(13) 0.0343(10) Uani 1 1 d .
O12 O 0.6116(5) 0.12654(16) 0.04119(12) 0.0323(10) Uani 1 1 d .
C45 C 0.6183(6) 0.2616(2) 0.00552(17) 0.0254(14) Uani 1 1 d .
C46 C 0.5939(6) 0.3530(2) 0.03295(16) 0.0232(13) Uani 1 1 d .
H46 H 0.6791 0.3739 0.0307 0.028 Uiso 1 1 calc R
C47 C 0.6052(6) 0.3117(2) 0.06753(17) 0.0261(13) Uani 1 1 d .
C48 C 0.6672(6) 0.2581(2) 0.04854(17) 0.0212(13) Uani 1 1 d .
H48 H 0.7664 0.2594 0.0496 0.025 Uiso 1 1 calc R
C49 C 0.5549(7) 0.3359(3) -0.04261(17) 0.0319(15) Uani 1 1 d .
H49A H 0.4750 0.3595 -0.0422 0.038 Uiso 1 1 calc R
H49B H 0.5354 0.3041 -0.0598 0.038 Uiso 1 1 calc R
C50 C 0.6709(6) 0.3686(2) -0.06089(15) 0.0258(14) Uani 1 1 d .
C51 C 0.8043(7) 0.3574(2) -0.05134(17) 0.0277(14) Uani 1 1 d .
H51 H 0.8239 0.3301 -0.0322 0.033 Uiso 1 1 calc R
C52 C 0.9111(7) 0.3863(2) -0.06997(18) 0.0336(15) Uani 1 1 d .
H52 H 1.0005 0.3783 -0.0632 0.040 Uiso 1 1 calc R
C53 C 0.8823(8) 0.4267(3) -0.09825(17) 0.0352(16) Uani 1 1 d .
H53 H 0.9527 0.4456 -0.1110 0.042 Uiso 1 1 calc R
C54 C 0.7508(8) 0.4393(2) -0.10769(17) 0.0380(17) Uani 1 1 d .
H54 H 0.7317 0.4669 -0.1266 0.046 Uiso 1 1 calc R
C55 C 0.6453(7) 0.4105(2) -0.08892(16) 0.0292(15) Uani 1 1 d .
H55 H 0.5562 0.4195 -0.0953 0.035 Uiso 1 1 calc R
C56 C 0.4775(6) 0.3942(2) 0.03677(17) 0.0267(13) Uani 1 1 d .
H56A H 0.3939 0.3736 0.0407 0.032 Uiso 1 1 calc R
H56B H 0.4692 0.4150 0.0118 0.032 Uiso 1 1 calc R
C57 C 0.4961(7) 0.4352(2) 0.07181(17) 0.0305(14) Uani 1 1 d .
H57A H 0.4119 0.4553 0.0759 0.037 Uiso 1 1 calc R
H57B H 0.5152 0.4143 0.0962 0.037 Uiso 1 1 calc R
C58 C 0.6071(8) 0.4765(2) 0.06523(18) 0.0375(16) Uani 1 1 d .
H58 H 0.6075 0.4951 0.0406 0.045 Uiso 1 1 calc R
C59 C 0.7035(7) 0.4890(3) 0.0905(2) 0.0428(17) Uani 1 1 d .
H59A H 0.7075 0.4715 0.1155 0.051 Uiso 1 1 calc R
H59B H 0.7683 0.5155 0.0835 0.051 Uiso 1 1 calc R
C60 C 0.6687(6) 0.3218(2) 0.10851(16) 0.0204(13) Uani 1 1 d .
H60 H 0.7290 0.3501 0.1155 0.025 Uiso 1 1 calc R
C61 C 0.6208(6) 0.2822(2) 0.13221(17) 0.0249(14) Uani 1 1 d .
H61 H 0.6422 0.2762 0.1592 0.030 Uiso 1 1 calc R
C62 C 0.5244(7) 0.2487(2) 0.10656(17) 0.0262(14) Uani 1 1 d .
H62 H 0.4550 0.2282 0.1216 0.031 Uiso 1 1 calc R
C63 C 0.6119(6) 0.2122(2) 0.07743(17) 0.0229(13) Uani 1 1 d .
H63 H 0.6870 0.1951 0.0924 0.028 Uiso 1 1 calc R
C64 C 0.5325(7) 0.1678(2) 0.05550(17) 0.0253(14) Uani 1 1 d .
C65 C 0.5424(8) 0.0854(3) 0.0173(2) 0.0476(18) Uani 1 1 d .
H65A H 0.4769 0.1034 -0.0003 0.057 Uiso 1 1 calc R
H65B H 0.4944 0.0596 0.0347 0.057 Uiso 1 1 calc R
C66 C 0.6434(10) 0.0549(4) -0.0072(3) 0.096(4) Uani 1 1 d .
H66A H 0.5983 0.0272 -0.0233 0.144 Uiso 1 1 calc R
H66B H 0.6900 0.0806 -0.0245 0.144 Uiso 1 1 calc R
H66C H 0.7074 0.0369 0.0104 0.144 Uiso 1 1 calc R

loop_
_atom_site_aniso_label
_atom_site_aniso_U_11
_atom_site_aniso_U_22
_atom_site_aniso_U_33
_atom_site_aniso_U_23
_atom_site_aniso_U_13
_atom_site_aniso_U_12
O1 0.042(3) 0.034(2) 0.028(2) -0.010(2) 0.002(2) -0.001(2)
N1 0.024(3) 0.039(3) 0.022(3) -0.004(2) 0.002(2) -0.005(2)
C1 0.011(4) 0.047(4) 0.028(3) 0.001(3) 0.004(3) -0.001(3)
O2 0.014(2) 0.047(2) 0.025(2) -0.0027(17) 0.0044(18) -0.0092(19)
C2 0.013(3) 0.037(3) 0.029(3) -0.006(3) 0.008(3) -0.004(3)
O3 0.009(3) 0.047(2) 0.049(3) -0.012(2) 0.011(2) -0.0040(19)
C3 0.007(3) 0.045(3) 0.024(3) -0.005(3) 0.001(3) -0.003(3)
O4 0.020(2) 0.033(2) 0.038(2) 0.0020(18) 0.0005(19) -0.0040(19)
C4 0.008(3) 0.041(3) 0.020(3) -0.006(2) 0.006(2) -0.001(2)
C5 0.027(4) 0.046(3) 0.023(3) -0.006(3) 0.010(3) -0.004(3)
C6 0.037(5) 0.035(3) 0.019(3) -0.004(3) 0.005(3) -0.007(3)
C7 0.047(5) 0.033(3) 0.021(3) -0.003(2) 0.001(3) 0.000(3)
C8 0.037(4) 0.045(4) 0.031(3) -0.005(3) 0.007(3) 0.001(3)
C9 0.037(5) 0.041(3) 0.050(4) -0.007(3) -0.003(4) 0.008(3)
C10 0.065(6) 0.039(3) 0.031(4) 0.001(3) -0.004(4) -0.006(4)
C11 0.042(5) 0.046(4) 0.026(3) -0.010(3) 0.004(3) -0.009(3)
C12 0.028(4) 0.043(3) 0.028(3) -0.004(3) 0.002(3) -0.015(3)
C13 0.036(4) 0.048(4) 0.034(4) -0.004(3) 0.009(3) -0.020(3)
C14 0.060(5) 0.050(4) 0.036(4) -0.005(3) 0.004(4) -0.011(4)
C15 0.119(9) 0.058(5) 0.037(4) -0.003(4) -0.004(5) -0.036(5)
C16 0.018(4) 0.041(3) 0.026(3) -0.009(3) -0.001(3) -0.002(3)
C17 0.026(4) 0.047(3) 0.018(3) -0.006(3) 0.005(3) -0.010(3)
C18 0.028(4) 0.050(4) 0.020(3) 0.005(3) -0.003(3) -0.007(3)
C19 0.014(4) 0.036(3) 0.031(3) -0.006(3) 0.005(3) -0.009(3)
C20 0.034(5) 0.035(3) 0.022(3) 0.007(3) -0.003(3) -0.004(3)
C21 0.032(4) 0.052(4) 0.045(4) -0.006(3) 0.011(3) 0.001(3)
C22 0.061(6) 0.044(4) 0.051(4) -0.003(3) 0.004(4) -0.001(4)
N4 0.028(3) 0.036(3) 0.023(3) 0.002(2) -0.002(2) -0.003(2)
O13 0.037(3) 0.035(2) 0.024(2) 0.004(2) 0.0043(19) 0.0031(19)
O14 0.012(2) 0.038(2) 0.032(2) -0.0004(17) 0.0061(18) 0.0025(18)
O15 0.012(3) 0.040(2) 0.036(2) 0.0038(17) 0.0007(19) -0.0015(19)
O16 0.017(2) 0.0286(19) 0.026(2) 0.0050(16) -0.0023(17) -0.0016(18)
C67 0.013(3) 0.037(3) 0.022(3) -0.006(3) 0.005(3) 0.004(3)
C68 0.019(4) 0.030(3) 0.033(3) -0.006(3) 0.007(3) 0.001(3)
C69 0.018(4) 0.035(3) 0.024(3) 0.003(2) 0.008(3) 0.000(3)
C70 0.006(3) 0.032(3) 0.026(3) 0.004(2) 0.003(3) 0.001(2)
C71 0.030(4) 0.048(3) 0.027(3) -0.006(3) -0.005(3) -0.001(3)
C72 0.043(5) 0.040(3) 0.015(3) -0.004(3) 0.002(3) 0.003(3)
C73 0.049(5) 0.044(4) 0.024(3) 0.001(3) -0.001(3) 0.009(3)
C74 0.093(8) 0.054(4) 0.034(4) -0.003(3) 0.003(4) 0.009(5)
C75 0.079(7) 0.056(5) 0.035(4) 0.001(4) 0.025(4) 0.026(5)
C76 0.060(6) 0.063(5) 0.038(4) 0.017(4) 0.019(4) 0.015(4)
C77 0.040(5) 0.049(4) 0.031(4) -0.007(3) 0.009(3) -0.001(3)
C78 0.022(4) 0.044(3) 0.037(4) -0.009(3) 0.004(3) -0.005(3)
C79 0.038(4) 0.036(3) 0.050(4) -0.006(3) 0.014(3) -0.017(3)
C80 0.064(6) 0.044(4) 0.037(4) 0.001(3) -0.004(4) -0.011(4)
C81 0.081(7) 0.049(4) 0.051(5) 0.004(4) -0.004(5) 0.007(4)
C82 0.013(3) 0.037(3) 0.031(3) -0.002(3) 0.002(3) 0.000(3)
C83 0.018(4) 0.039(3) 0.019(3) 0.008(3) 0.003(3) -0.002(3)
C84 0.017(3) 0.036(3) 0.021(3) -0.007(2) 0.005(3) 0.008(3)
C85 0.016(3) 0.028(3) 0.021(3) 0.002(2) -0.002(3) -0.002(3)
C86 0.017(4) 0.028(3) 0.020(3) -0.003(2) 0.003(3) -0.003(3)
C87 0.029(4) 0.035(3) 0.032(3) 0.007(3) -0.007(3) -0.001(3)
C88 0.030(4) 0.047(4) 0.058(4) 0.037(3) 0.000(3) 0.005(3)
N2 0.023(3) 0.031(3) 0.025(3) -0.005(2) 0.008(2) 0.000(2)
O5 0.044(3) 0.032(2) 0.029(2) 0.001(2) 0.004(2) -0.003(2)
O6 0.015(2) 0.039(2) 0.029(2) -0.0058(18) -0.0013(19) -0.0080(19)
O7 0.009(3) 0.054(2) 0.046(3) 0.000(2) 0.012(2) -0.0047(19)
O8 0.027(3) 0.032(2) 0.044(2) -0.0053(19) 0.009(2) 0.000(2)
C23 0.015(4) 0.046(4) 0.022(3) -0.010(3) -0.003(3) -0.004(3)
C24 0.016(3) 0.033(3) 0.028(3) -0.002(3) -0.002(3) -0.003(3)
C25 0.010(3) 0.048(3) 0.018(3) -0.004(3) -0.004(3) -0.005(3)
C26 0.015(3) 0.032(3) 0.027(3) -0.008(2) 0.012(3) -0.002(2)
C27 0.031(4) 0.043(3) 0.022(3) -0.008(3) 0.005(3) 0.003(3)
C28 0.036(4) 0.035(3) 0.022(3) -0.002(3) 0.002(3) -0.001(3)
C29 0.051(5) 0.039(3) 0.019(3) 0.000(3) 0.007(3) 0.008(3)
C30 0.067(6) 0.036(3) 0.022(3) -0.003(3) -0.013(4) 0.002(4)
C31 0.059(6) 0.040(3) 0.024(3) 0.006(3) -0.014(3) -0.013(4)
C32 0.037(4) 0.051(4) 0.023(3) 0.007(3) -0.002(3) -0.002(3)
C33 0.039(4) 0.038(3) 0.014(3) -0.006(2) 0.004(3) -0.002(3)
C34 0.021(4) 0.044(3) 0.033(3) -0.008(3) 0.006(3) 0.008(3)
C35 0.017(4) 0.056(4) 0.042(4) 0.000(3) -0.001(3) 0.007(3)
C36 0.060(6) 0.061(5) 0.042(4) 0.008(4) -0.003(4) -0.002(4)
C37 0.069(7) 0.061(5) 0.073(6) 0.020(4) -0.003(5) 0.000(5)
C38 0.021(4) 0.041(3) 0.023(3) -0.001(3) 0.005(3) 0.004(3)
C39 0.019(4) 0.053(4) 0.020(3) -0.004(3) 0.005(3) 0.005(3)
C40 0.026(4) 0.045(3) 0.020(3) -0.012(3) 0.005(3) -0.011(3)
C41 0.011(3) 0.039(3) 0.028(3) -0.010(3) 0.005(3) -0.002(3)
C42 0.028(5) 0.036(3) 0.021(3) -0.013(3) 0.006(3) -0.009(3)
C43 0.049(5) 0.036(3) 0.040(4) 0.003(3) 0.004(3) 0.008(3)
C44 0.065(6) 0.051(4) 0.061(5) -0.009(3) 0.013(4) -0.018(4)
N3 0.021(3) 0.033(2) 0.019(3) -0.002(2) -0.002(2) 0.000(2)
O9 0.045(3) 0.036(2) 0.028(2) -0.011(2) 0.006(2) -0.004(2)
O10 0.011(2) 0.0342(19) 0.026(2) 0.0006(16) 0.0010(17) 0.0022(17)
O11 0.013(3) 0.042(2) 0.048(3) -0.0060(19) 0.000(2) 0.0000(19)
O12 0.023(3) 0.034(2) 0.040(2) -0.0111(18) 0.000(2) -0.004(2)
C45 0.019(4) 0.037(3) 0.021(3) 0.000(3) 0.001(3) -0.006(3)
C46 0.016(3) 0.033(3) 0.021(3) 0.001(2) 0.002(3) -0.002(3)
C47 0.014(3) 0.038(3) 0.026(3) -0.002(3) 0.004(3) -0.003(3)
C48 0.008(3) 0.030(3) 0.026(3) -0.008(2) 0.006(3) -0.002(2)
C49 0.026(4) 0.047(3) 0.023(3) -0.002(3) -0.006(3) 0.004(3)
C50 0.027(4) 0.040(3) 0.011(3) -0.005(2) 0.001(3) -0.003(3)
C51 0.028(4) 0.035(3) 0.021(3) 0.001(2) 0.000(3) 0.000(3)
C52 0.023(4) 0.048(3) 0.030(3) -0.015(3) -0.001(3) -0.005(3)
C53 0.044(5) 0.042(3) 0.019(3) 0.000(3) 0.009(3) -0.014(3)
C54 0.059(6) 0.034(3) 0.021(3) 0.002(3) 0.005(3) -0.003(3)
C55 0.033(4) 0.037(3) 0.018(3) -0.006(3) -0.001(3) 0.004(3)
C56 0.010(3) 0.037(3) 0.033(3) 0.006(3) 0.006(3) 0.006(3)
C57 0.023(4) 0.042(3) 0.027(3) 0.005(3) 0.009(3) 0.008(3)
C58 0.040(4) 0.042(3) 0.031(4) 0.004(3) 0.010(3) 0.007(3)
C59 0.037(5) 0.050(4) 0.041(4) -0.007(3) -0.006(4) -0.003(3)
C60 0.013(3) 0.027(3) 0.021(3) 0.000(2) -0.001(2) 0.001(2)
C61 0.020(4) 0.036(3) 0.020(3) 0.000(3) 0.004(3) 0.008(3)
C62 0.027(4) 0.027(3) 0.025(3) 0.003(2) 0.005(3) -0.002(3)
C63 0.014(3) 0.030(3) 0.024(3) 0.003(2) -0.004(3) 0.004(3)
C64 0.021(5) 0.028(3) 0.028(3) 0.003(2) 0.009(3) -0.002(3)
C65 0.038(5) 0.053(4) 0.052(4) -0.022(3) 0.000(4) -0.009(3)
C66 0.048(6) 0.106(7) 0.134(10) -0.090(7) 0.010(6) -0.007(6)

loop_
_atom_type_symbol
_atom_type_description
_atom_type_scat_dispersion_real
_atom_type_scat_dispersion_imag
_atom_type_scat_source
C C 0.0181 0.0091 'International Tables Vol C Tables 4.2.6.8 and 6.1.1.4'
H H 0.0000 0.0000 'International Tables Vol C Tables 4.2.6.8 and 6.1.1.4'
N N 0.0311 0.0180 'International Tables Vol C Tables 4.2.6.8 and 6.1.1.4'
O O 0.0492 0.0322 'International Tables Vol C Tables 4.2.6.8 and 6.1.1.4'

loop_
_exptl_crystal_face_index_h
_exptl_crystal_face_index_k
_exptl_crystal_face_index_l
_exptl_crystal_face_perp_dist
_exptl_oxdiff_crystal_face_indexfrac_h
_exptl_oxdiff_crystal_face_indexfrac_k
_exptl_oxdiff_crystal_face_indexfrac_l
_exptl_oxdiff_crystal_face_x
_exptl_oxdiff_crystal_face_y
_exptl_oxdiff_crystal_face_z
0 -15 5 0.0093 -0.0040 -15.0176 4.9888 0.2797 0.7408 0.6004
0 15 -5 0.0093 0.0040 15.0176 -4.9888 -0.2797 -0.7408 -0.6004
6 -1 6 0.1406 6.0039 -1.0090 6.0187 -0.2605 0.7436 -0.5834
-6 1 -6 0.1406 -6.0039 1.0090 -6.0187 0.2605 -0.7436 0.5834
0 8 19 0.0066 -0.0153 8.0072 19.0244 -1.0231 -0.0408 0.0395
0 -8 -19 0.0066 0.0153 -8.0072 -19.0244 1.0231 0.0408 -0.0395

loop_
_geom_angle_atom_site_label_1
_geom_angle_atom_site_label_2
_geom_angle_atom_site_label_3
_geom_angle
C1 N1 C2 113.9(5)
C1 N1 C5 122.0(5)
C5 N1 C2 122.6(5)
O1 C1 N1 124.3(5)
O1 C1 C4 127.2(6)
N1 C1 C4 108.4(5)
C18 O2 C3 96.4(5)
N1 C2 H2 109.0
N1 C2 C3 100.8(4)
N1 C2 C12 113.0(5)
C3 C2 H2 109.0
C3 C2 C12 115.7(5)
C12 C2 H2 109.0
O2 C3 C2 111.9(5)
O2 C3 C4 99.8(4)
O2 C3 C16 101.5(4)
C2 C3 C4 106.1(5)
C2 C3 C16 126.5(5)
C16 C3 C4 108.0(5)
C20 O4 C21 114.4(5)
C1 C4 C3 102.0(5)
C1 C4 H4 110.3
C1 C4 C19 120.1(5)
C3 C4 H4 110.3
C19 C4 C3 103.1(5)
C19 C4 H4 110.3
N1 C5 H5A 108.7
N1 C5 H5B 108.7
N1 C5 C6 114.2(5)
H5A C5 H5B 107.6
C6 C5 H5A 108.7
C6 C5 H5B 108.7
C7 C6 C5 120.7(5)
C11 C6 C5 120.2(6)
C11 C6 C7 119.0(6)
C6 C7 H7 119.9
C6 C7 C8 120.2(6)
C8 C7 H7 119.9
C7 C8 H8 119.6
C9 C8 C7 120.7(7)
C9 C8 H8 119.6
C8 C9 H9 120.1
C8 C9 C10 119.7(7)
C10 C9 H9 120.1
C9 C10 H10 120.0
C9 C10 C11 119.9(6)
C11 C10 H10 120.0
C6 C11 C10 120.3(7)
C6 C11 H11 119.8
C10 C11 H11 119.8
C2 C12 H12A 109.6
C2 C12 H12B 109.6
C2 C12 C13 110.1(5)
H12A C12 H12B 108.1
C13 C12 H12A 109.6
C13 C12 H12B 109.6
C12 C13 H13A 109.3
C12 C13 H13B 109.3
H13A C13 H13B 108.0
C14 C13 C12 111.6(6)
C14 C13 H13A 109.3
C14 C13 H13B 109.3
C13 C14 H14 117.7
C15 C14 C13 124.6(9)
C15 C14 H14 117.7
C14 C15 H15A 120.0
C14 C15 H15B 120.0
H15A C15 H15B 120.0
C3 C16 H16 127.5
C17 C16 C3 105.0(5)
C17 C16 H16 127.5
C16 C17 H17 126.9
C16 C17 C18 106.2(5)
C18 C17 H17 126.9
O2 C18 C17 101.0(5)
O2 C18 H18 115.2
O2 C18 C19 101.9(4)
C17 C18 H18 115.2
C17 C18 C19 106.7(5)
C19 C18 H18 115.2
C4 C19 C18 99.1(5)
C4 C19 H19 111.2
C18 C19 H19 111.2
C20 C19 C4 112.2(5)
C20 C19 C18 111.4(5)
C20 C19 H19 111.2
O3 C20 O4 122.6(6)
O3 C20 C19 125.9(6)
O4 C20 C19 111.5(6)
O4 C21 H21A 110.1
O4 C21 H21B 110.1
O4 C21 C22 108.1(6)
H21A C21 H21B 108.4
C22 C21 H21A 110.1
C22 C21 H21B 110.1
C21 C22 H22A 109.5
C21 C22 H22B 109.5
C21 C22 H22C 109.5
H22A C22 H22B 109.5
H22A C22 H22C 109.5
H22B C22 H22C 109.5
C67 N4 C68 115.0(5)
C67 N4 C71 120.8(5)
C71 N4 C68 123.1(5)
C84 O14 C69 96.1(4)
C86 O16 C87 114.8(5)
N4 C67 C70 106.7(5)
O13 C67 N4 125.2(5)
O13 C67 C70 127.9(5)
N4 C68 H68 109.3
N4 C68 C69 102.3(4)
N4 C68 C78 112.2(5)
C69 C68 H68 109.3
C69 C68 C78 114.1(5)
C78 C68 H68 109.3
O14 C69 C68 112.0(5)
O14 C69 C70 99.7(4)
O14 C69 C82 100.9(4)
C68 C69 C70 105.0(5)
C82 C69 C68 127.7(5)
C82 C69 C70 108.1(5)
C67 C70 C69 102.4(5)
C67 C70 H70 110.3
C67 C70 C85 120.4(5)
C69 C70 H70 110.3
C85 C70 C69 102.1(5)
C85 C70 H70 110.3
N4 C71 H71A 109.2
N4 C71 H71B 109.2
N4 C71 C72 111.9(5)
H71A C71 H71B 107.9
C72 C71 H71A 109.2
C72 C71 H71B 109.2
C73 C72 C71 120.6(6)
C77 C72 C71 120.2(6)
C77 C72 C73 119.2(6)
C72 C73 H73 119.5
C74 C73 C72 121.1(8)
C74 C73 H73 119.5
C73 C74 H74 120.4
C73 C74 C75 119.2(7)
C75 C74 H74 120.4
C74 C75 H75 120.0
C76 C75 C74 120.0(8)
C76 C75 H75 120.0
C75 C76 H76 119.9
C75 C76 C77 120.2(9)
C77 C76 H76 119.9
C72 C77 C76 120.4(7)
C72 C77 H77 119.8
C76 C77 H77 119.8
C68 C78 H78A 108.9
C68 C78 H78B 108.9
H78A C78 H78B 107.7
C79 C78 C68 113.2(5)
C79 C78 H78A 108.9
C79 C78 H78B 108.9
C78 C79 H79A 108.8
C78 C79 H79B 108.8
H79A C79 H79B 107.7
C80 C79 C78 113.7(6)
C80 C79 H79A 108.8
C80 C79 H79B 108.8
C79 C80 H80 117.8
C81 C80 C79 124.5(7)
C81 C80 H80 117.8
C80 C81 H81A 120.0
C80 C81 H81B 120.0
H81A C81 H81B 120.0
C69 C82 H82 126.9
C83 C82 C69 106.2(5)
C83 C82 H82 126.9
C82 C83 H83 127.3
C82 C83 C84 105.4(5)
C84 C83 H83 127.3
O14 C84 C83 101.2(4)
O14 C84 H84 115.1
O14 C84 C85 101.9(4)
C83 C84 H84 115.1
C83 C84 C85 106.8(5)
C85 C84 H84 115.1
C70 C85 C84 100.0(4)
C70 C85 H85 110.6
C84 C85 H85 110.6
C86 C85 C70 112.8(4)
C86 C85 C84 111.7(5)
C86 C85 H85 110.6
O15 C86 O16 123.3(5)
O15 C86 C85 126.1(5)
O16 C86 C85 110.7(5)
O16 C87 H87A 110.6
O16 C87 H87B 110.6
O16 C87 C88 105.9(5)
H87A C87 H87B 108.7
C88 C87 H87A 110.6
C88 C87 H87B 110.6
C87 C88 H88A 109.5
C87 C88 H88B 109.5
C87 C88 H88C 109.5
H88A C88 H88B 109.5
H88A C88 H88C 109.5
H88B C88 H88C 109.5
C23 N2 C24 114.6(5)
C23 N2 C27 121.3(5)
C27 N2 C24 122.9(5)
C40 O6 C25 96.1(4)
C42 O8 C43 116.0(5)
N2 C23 C26 107.9(5)
O5 C23 N2 124.2(5)
O5 C23 C26 127.6(5)
N2 C24 H24 109.2
N2 C24 C25 102.0(4)
N2 C24 C34 112.8(5)
C25 C24 H24 109.2
C25 C24 C34 114.2(5)
C34 C24 H24 109.2
O6 C25 C24 110.8(5)
O6 C25 C26 100.1(4)
O6 C25 C38 101.3(4)
C24 C25 C26 105.5(4)
C24 C25 C38 127.8(5)
C38 C25 C26 108.0(5)
C23 C26 C25 102.7(5)
C23 C26 H26 110.5
C23 C26 C41 119.8(5)
C25 C26 H26 110.5
C25 C26 C41 101.8(5)
C41 C26 H26 110.5
N2 C27 H27A 108.8
N2 C27 H27B 108.8
N2 C27 C28 113.9(6)
H27A C27 H27B 107.7
C28 C27 H27A 108.8
C28 C27 H27B 108.8
C29 C28 C27 121.1(6)
C29 C28 C33 118.4(6)
C33 C28 C27 120.5(5)
C28 C29 H29 119.1
C30 C29 C28 121.7(7)
C30 C29 H29 119.1
C29 C30 H30 120.4
C29 C30 C31 119.2(6)
C31 C30 H30 120.4
C30 C31 H31 120.0
C32 C31 C30 120.0(6)
C32 C31 H31 120.0
C31 C32 H32 119.5
C31 C32 C33 120.9(7)
C33 C32 H32 119.5
C28 C33 H33 120.1
C32 C33 C28 119.8(6)
C32 C33 H33 120.1
C24 C34 H34A 109.3
C24 C34 H34B 109.3
C24 C34 C35 111.5(5)
H34A C34 H34B 108.0
C35 C34 H34A 109.3
C35 C34 H34B 109.3
C34 C35 H35A 109.3
C34 C35 H35B 109.3
H35A C35 H35B 108.0
C36 C35 C34 111.5(5)
C36 C35 H35A 109.3
C36 C35 H35B 109.3
C35 C36 H36 117.8
C37 C36 C35 124.4(8)
C37 C36 H36 117.8
C36 C37 H37A 120.0
C36 C37 H37B 120.0
H37A C37 H37B 120.0
C25 C38 H38 127.3
C39 C38 C25 105.4(5)
C39 C38 H38 127.3
C38 C39 H39 126.8
C38 C39 C40 106.4(5)
C40 C39 H39 126.8
O6 C40 C39 101.4(5)
O6 C40 H40 115.1
O6 C40 C41 100.9(4)
C39 C40 H40 115.1
C39 C40 C41 107.5(5)
C41 C40 H40 115.1
C26 C41 H41 110.8
C40 C41 C26 99.8(5)
C40 C41 H41 110.8
C42 C41 C26 110.9(5)
C42 C41 C40 113.3(5)
C42 C41 H41 110.8
O7 C42 O8 122.5(6)
O7 C42 C41 125.7(6)
O8 C42 C41 111.8(6)
O8 C43 H43A 109.3
O8 C43 H43B 109.3
O8 C43 C44 111.4(6)
H43A C43 H43B 108.0
C44 C43 H43A 109.3
C44 C43 H43B 109.3
C43 C44 H44A 109.5
C43 C44 H44B 109.5
C43 C44 H44C 109.5
H44A C44 H44B 109.5
H44A C44 H44C 109.5
H44B C44 H44C 109.5
C45 N3 C46 113.8(4)
C45 N3 C49 121.8(5)
C49 N3 C46 123.4(5)
C62 O10 C47 95.4(4)
C64 O12 C65 115.0(5)
N3 C45 C48 108.1(5)
O9 C45 N3 124.0(5)
O9 C45 C48 127.9(5)
N3 C46 H46 109.0
N3 C46 C47 102.1(4)
N3 C46 C56 113.0(5)
C47 C46 H46 109.0
C47 C46 C56 114.5(5)
C56 C46 H46 109.0
O10 C47 C46 111.4(5)
O10 C47 C48 99.6(4)
O10 C47 C60 101.0(4)
C46 C47 C48 105.2(5)
C60 C47 C46 127.1(5)
C60 C47 C48 109.4(5)
C45 C48 C47 102.2(5)
C45 C48 H48 110.6
C45 C48 C63 120.5(5)
C47 C48 H48 110.6
C47 C48 C63 101.3(5)
C63 C48 H48 110.6
N3 C49 H49A 108.7
N3 C49 H49B 108.7
N3 C49 C50 114.3(5)
H49A C49 H49B 107.6
C50 C49 H49A 108.7
C50 C49 H49B 108.7
C51 C50 C49 122.0(5)
C51 C50 C55 117.8(6)
C55 C50 C49 120.2(6)
C50 C51 H51 119.4
C50 C51 C52 121.3(5)
C52 C51 H51 119.4
C51 C52 H52 120.3
C53 C52 C51 119.5(6)
C53 C52 H52 120.3
C52 C53 H53 119.8
C54 C53 C52 120.3(6)
C54 C53 H53 119.8
C53 C54 H54 120.1
C53 C54 C55 119.9(6)
C55 C54 H54 120.1
C50 C55 C54 121.3(6)
C50 C55 H55 119.4
C54 C55 H55 119.4
C46 C56 H56A 109.0
C46 C56 H56B 109.0
C46 C56 C57 112.9(5)
H56A C56 H56B 107.8
C57 C56 H56A 109.0
C57 C56 H56B 109.0
C56 C57 H57A 108.8
C56 C57 H57B 108.8
H57A C57 H57B 107.7
C58 C57 C56 113.7(5)
C58 C57 H57A 108.8
C58 C57 H57B 108.8
C57 C58 H58 116.7
C59 C58 C57 126.6(6)
C59 C58 H58 116.7
C58 C59 H59A 120.0
C58 C59 H59B 120.0
H59A C59 H59B 120.0
C47 C60 H60 127.2
C61 C60 C47 105.7(5)
C61 C60 H60 127.2
C60 C61 H61 127.0
C60 C61 C62 105.9(5)
C62 C61 H61 127.0
O10 C62 C61 102.3(4)
O10 C62 H62 114.9
O10 C62 C63 101.0(4)
C61 C62 H62 114.9
C61 C62 C63 107.2(5)
C63 C62 H62 114.9
C48 C63 C62 100.3(4)
C48 C63 H63 109.9
C62 C63 H63 109.9
C64 C63 C48 112.6(5)
C64 C63 C62 113.8(5)
C64 C63 H63 109.9
O11 C64 O12 122.6(5)
O11 C64 C63 124.7(5)
O12 C64 C63 112.7(5)
O12 C65 H65A 109.9
O12 C65 H65B 109.9
O12 C65 C66 108.7(6)
H65A C65 H65B 108.3
C66 C65 H65A 109.9
C66 C65 H65B 109.9
C65 C66 H66A 109.5
C65 C66 H66B 109.5
C65 C66 H66C 109.5
H66A C66 H66B 109.5
H66A C66 H66C 109.5
H66B C66 H66C 109.5

loop_
_geom_bond_atom_site_label_1
_geom_bond_atom_site_label_2
_geom_bond_distance
O1 C1 1.228(8)
N1 C1 1.362(8)
N1 C2 1.486(8)
N1 C5 1.448(8)
C1 C4 1.519(8)
O2 C3 1.442(8)
O2 C18 1.429(8)
C2 H2 0.9800
C2 C3 1.515(9)
C2 C12 1.526(9)
O3 C20 1.202(8)
C3 C4 1.547(8)
C3 C16 1.526(9)
O4 C20 1.353(8)
O4 C21 1.454(8)
C4 H4 0.9800
C4 C19 1.543(9)
C5 H5A 0.9700
C5 H5B 0.9700
C5 C6 1.508(10)
C6 C7 1.391(10)
C6 C11 1.387(9)
C7 H7 0.9300
C7 C8 1.393(10)
C8 H8 0.9300
C8 C9 1.367(10)
C9 H9 0.9300
C9 C10 1.390(11)
C10 H10 0.9300
C10 C11 1.398(10)
C11 H11 0.9300
C12 H12A 0.9700
C12 H12B 0.9700
C12 C13 1.547(9)
C13 H13A 0.9700
C13 H13B 0.9700
C13 C14 1.492(10)
C14 H14 0.9300
C14 C15 1.325(11)
C15 H15A 0.9300
C15 H15B 0.9300
C16 H16 0.9300
C16 C17 1.316(9)
C17 H17 0.9300
C17 C18 1.539(10)
C18 H18 0.9800
C18 C19 1.570(9)
C19 H19 0.9800
C19 C20 1.516(9)
C21 H21A 0.9700
C21 H21B 0.9700
C21 C22 1.493(10)
C22 H22A 0.9600
C22 H22B 0.9600
C22 H22C 0.9600
N4 C67 1.386(8)
N4 C68 1.448(8)
N4 C71 1.444(8)
O13 C67 1.206(7)
O14 C69 1.453(8)
O14 C84 1.429(7)
O15 C86 1.196(7)
O16 C86 1.346(7)
O16 C87 1.463(7)
C67 C70 1.524(8)
C68 H68 0.9800
C68 C69 1.516(8)
C68 C78 1.536(9)
C69 C70 1.561(8)
C69 C82 1.513(9)
C70 H70 0.9800
C70 C85 1.542(8)
C71 H71A 0.9700
C71 H71B 0.9700
C71 C72 1.527(10)
C72 C73 1.389(9)
C72 C77 1.369(10)
C73 H73 0.9300
C73 C74 1.384(12)
C74 H74 0.9300
C74 C75 1.388(13)
C75 H75 0.9300
C75 C76 1.376(12)
C76 H76 0.9300
C76 C77 1.392(11)
C77 H77 0.9300
C78 H78A 0.9700
C78 H78B 0.9700
C78 C79 1.520(9)
C79 H79A 0.9700
C79 H79B 0.9700
C79 C80 1.510(11)
C80 H80 0.9300
C80 C81 1.289(11)
C81 H81A 0.9300
C81 H81B 0.9300
C82 H82 0.9300
C82 C83 1.312(9)
C83 H83 0.9300
C83 C84 1.530(9)
C84 H84 0.9800
C84 C85 1.569(8)
C85 H85 0.9800
C85 C86 1.513(8)
C87 H87A 0.9700
C87 H87B 0.9700
C87 C88 1.511(9)
C88 H88A 0.9600
C88 H88B 0.9600
C88 H88C 0.9600
N2 C23 1.363(8)
N2 C24 1.471(8)
N2 C27 1.453(8)
O5 C23 1.226(8)
O6 C25 1.453(7)
O6 C40 1.439(8)
O7 C42 1.196(8)
O8 C42 1.356(8)
O8 C43 1.439(8)
C23 C26 1.508(8)
C24 H24 0.9800
C24 C25 1.513(9)
C24 C34 1.533(9)
C25 C26 1.555(9)
C25 C38 1.515(9)
C26 H26 0.9800
C26 C41 1.568(8)
C27 H27A 0.9700
C27 H27B 0.9700
C27 C28 1.509(9)
C28 C29 1.381(9)
C28 C33 1.408(10)
C29 H29 0.9300
C29 C30 1.374(10)
C30 H30 0.9300
C30 C31 1.401(12)
C31 H31 0.9300
C31 C32 1.362(10)
C32 H32 0.9300
C32 C33 1.382(9)
C33 H33 0.9300
C34 H34A 0.9700
C34 H34B 0.9700
C34 C35 1.543(9)
C35 H35A 0.9700
C35 H35B 0.9700
C35 C36 1.464(11)
C36 H36 0.9300
C36 C37 1.333(13)
C37 H37A 0.9300
C37 H37B 0.9300
C38 H38 0.9300
C38 C39 1.320(9)
C39 H39 0.9300
C39 C40 1.521(9)
C40 H40 0.9800
C40 C41 1.562(9)
C41 H41 0.9800
C41 C42 1.506(9)
C43 H43A 0.9700
C43 H43B 0.9700
C43 C44 1.504(10)
C44 H44A 0.9600
C44 H44B 0.9600
C44 H44C 0.9600
N3 C45 1.380(8)
N3 C46 1.465(7)
N3 C49 1.446(8)
O9 C45 1.226(7)
O10 C47 1.458(8)
O10 C62 1.437(7)
O11 C64 1.201(8)
O12 C64 1.345(8)
O12 C65 1.436(8)
C45 C48 1.506(8)
C46 H46 0.9800
C46 C47 1.517(8)
C46 C56 1.518(8)
C47 C48 1.555(8)
C47 C60 1.513(8)
C48 H48 0.9800
C48 C63 1.556(8)
C49 H49A 0.9700
C49 H49B 0.9700
C49 C50 1.513(9)
C50 C51 1.380(9)
C50 C55 1.390(8)
C51 H51 0.9300
C51 C52 1.404(9)
C52 H52 0.9300
C52 C53 1.375(9)
C53 H53 0.9300
C53 C54 1.369(11)
C54 H54 0.9300
C54 C55 1.394(10)
C55 H55 0.9300
C56 H56A 0.9700
C56 H56B 0.9700
C56 C57 1.532(9)
C57 H57A 0.9700
C57 H57B 0.9700
C57 C58 1.491(10)
C58 H58 0.9300
C58 C59 1.300(10)
C59 H59A 0.9300
C59 H59B 0.9300
C60 H60 0.9300
C60 C61 1.319(9)
C61 H61 0.9300
C61 C62 1.506(9)
C62 H62 0.9800
C62 C63 1.562(8)
C63 H63 0.9800
C63 C64 1.508(9)
C65 H65A 0.9700
C65 H65B 0.9700
C65 C66 1.478(12)
C66 H66A 0.9600
C66 H66B 0.9600
C66 H66C 0.9600

loop_
_geom_torsion_atom_site_label_1
_geom_torsion_atom_site_label_2
_geom_torsion_atom_site_label_3
_geom_torsion_atom_site_label_4
_geom_torsion
O1 C1 C4 C3 -166.6(6)
O1 C1 C4 C19 -53.6(9)
N1 C1 C4 C3 15.5(6)
N1 C1 C4 C19 128.4(6)
N1 C2 C3 O2 -79.1(5)
N1 C2 C3 C4 28.7(6)
N1 C2 C3 C16 156.6(6)
N1 C2 C12 C13 179.6(5)
N1 C5 C6 C7 35.1(8)
N1 C5 C6 C11 -147.8(5)
C1 N1 C2 C3 -20.2(7)
C1 N1 C2 C12 -144.2(6)
C1 N1 C5 C6 -100.5(7)
C1 C4 C19 C18 -111.2(6)
C1 C4 C19 C20 6.5(8)
O2 C3 C4 C1 88.6(5)
O2 C3 C4 C19 -36.6(5)
O2 C3 C16 C17 33.3(6)
O2 C18 C19 C4 35.2(6)
O2 C18 C19 C20 -83.1(6)
C2 N1 C1 O1 -175.1(6)
C2 N1 C1 C4 2.9(7)
C2 N1 C5 C6 64.6(7)
C2 C3 C4 C1 -27.7(6)
C2 C3 C4 C19 -152.9(5)
C2 C3 C16 C17 161.8(6)
C2 C12 C13 C14 174.2(6)
C3 O2 C18 C17 50.1(5)
C3 O2 C18 C19 -59.8(5)
C3 C2 C12 C13 64.2(7)
C3 C4 C19 C18 1.2(6)
C3 C4 C19 C20 118.9(5)
C3 C16 C17 C18 -1.2(6)
C4 C3 C16 C17 -71.1(6)
C4 C19 C20 O3 -82.4(8)
C4 C19 C20 O4 99.4(6)
C5 N1 C1 O1 -8.9(10)
C5 N1 C1 C4 169.1(6)
C5 N1 C2 C3 173.7(6)
C5 N1 C2 C12 49.7(8)
C5 C6 C7 C8 176.1(5)
C5 C6 C11 C10 -175.7(5)
C6 C7 C8 C9 -0.4(9)
C7 C6 C11 C10 1.5(9)
C7 C8 C9 C10 1.4(10)
C8 C9 C10 C11 -1.0(10)
C9 C10 C11 C6 -0.5(9)
C11 C6 C7 C8 -1.1(8)
C12 C2 C3 O2 43.1(7)
C12 C2 C3 C4 150.9(5)
C12 C2 C3 C16 -81.2(8)
C12 C13 C14 C15 -122.9(8)
C16 C3 C4 C1 -165.8(5)
C16 C3 C4 C19 69.0(6)
C16 C17 C18 O2 -31.5(6)
C16 C17 C18 C19 74.5(6)
C17 C18 C19 C4 -70.2(6)
C17 C18 C19 C20 171.5(5)
C18 O2 C3 C2 171.2(5)
C18 O2 C3 C4 59.4(5)
C18 O2 C3 C16 -51.4(5)
C18 C19 C20 O3 27.7(9)
C18 C19 C20 O4 -150.6(5)
C20 O4 C21 C22 -174.4(5)
C21 O4 C20 O3 4.2(8)
C21 O4 C20 C19 -177.6(5)
N4 C67 C70 C69 -18.3(6)
N4 C67 C70 C85 -130.5(5)
N4 C68 C69 O14 79.9(5)
N4 C68 C69 C70 -27.4(6)
N4 C68 C69 C82 -155.3(6)
N4 C68 C78 C79 -177.8(5)
N4 C71 C72 C73 125.6(6)
N4 C71 C72 C77 -54.0(8)
O13 C67 C70 C69 166.3(6)
O13 C67 C70 C85 54.1(9)
O14 C69 C70 C67 -87.8(5)
O14 C69 C70 C85 37.5(5)
O14 C69 C82 C83 -32.4(6)
O14 C84 C85 C70 -34.6(5)
O14 C84 C85 C86 84.9(5)
C67 N4 C68 C69 17.0(7)
C67 N4 C68 C78 139.7(5)
C67 N4 C71 C72 108.4(7)
C67 C70 C85 C84 110.1(6)
C67 C70 C85 C86 -8.7(8)
C68 N4 C67 O13 176.8(6)
C68 N4 C67 C70 1.2(7)
C68 N4 C71 C72 -58.7(8)
C68 C69 C70 C67 28.3(6)
C68 C69 C70 C85 153.5(5)
C68 C69 C82 C83 -161.6(6)
C68 C78 C79 C80 -64.7(7)
C69 O14 C84 C83 -50.6(5)
C69 O14 C84 C85 59.5(5)
C69 C68 C78 C79 -62.0(7)
C69 C70 C85 C84 -2.2(5)
C69 C70 C85 C86 -121.0(5)
C69 C82 C83 C84 0.2(6)
C70 C69 C82 C83 71.7(6)
C70 C85 C86 O15 90.4(7)
C70 C85 C86 O16 -88.2(6)
C71 N4 C67 O13 8.7(10)
C71 N4 C67 C70 -166.9(5)
C71 N4 C68 C69 -175.2(6)
C71 N4 C68 C78 -52.5(8)
C71 C72 C73 C74 179.6(6)
C71 C72 C77 C76 -179.3(6)
C72 C73 C74 C75 -0.4(10)
C73 C72 C77 C76 1.1(10)
C73 C74 C75 C76 1.5(11)
C74 C75 C76 C77 -1.3(11)
C75 C76 C77 C72 0.0(10)
C77 C72 C73 C74 -0.8(10)
C78 C68 C69 O14 -41.5(7)
C78 C68 C69 C70 -148.8(5)
C78 C68 C69 C82 83.3(8)
C78 C79 C80 C81 132.7(8)
C82 C69 C70 C67 167.3(5)
C82 C69 C70 C85 -67.5(6)
C82 C83 C84 O14 32.7(6)
C82 C83 C84 C85 -73.6(6)
C83 C84 C85 C70 71.1(5)
C83 C84 C85 C86 -169.3(4)
C84 O14 C69 C68 -170.6(5)
C84 O14 C69 C70 -60.0(5)
C84 O14 C69 C82 50.8(5)
C84 C85 C86 O15 -21.3(8)
C84 C85 C86 O16 160.0(4)
C86 O16 C87 C88 -162.6(5)
C87 O16 C86 O15 -1.8(8)
C87 O16 C86 C85 176.9(4)
N2 C23 C26 C25 -17.0(6)
N2 C23 C26 C41 -128.8(6)
N2 C24 C25 O6 82.7(5)
N2 C24 C25 C26 -24.8(6)
N2 C24 C25 C38 -153.2(6)
N2 C24 C34 C35 177.3(5)
N2 C27 C28 C29 150.2(6)
N2 C27 C28 C33 -32.0(8)
O5 C23 C26 C25 168.3(6)
O5 C23 C26 C41 56.6(9)
O6 C25 C26 C23 -89.1(5)
O6 C25 C26 C41 35.5(5)
O6 C25 C38 C39 -33.6(6)
O6 C40 C41 C26 -37.2(5)
O6 C40 C41 C42 80.7(5)
C23 N2 C24 C25 15.2(7)
C23 N2 C24 C34 138.1(5)
C23 N2 C27 C28 100.2(7)
C23 C26 C41 C40 113.0(6)
C23 C26 C41 C42 -6.7(8)
C24 N2 C23 O5 176.3(6)
C24 N2 C23 C26 1.4(7)
C24 N2 C27 C28 -66.5(8)
C24 C25 C26 C23 26.0(6)
C24 C25 C26 C41 150.6(5)
C24 C25 C38 C39 -161.4(6)
C24 C34 C35 C36 -74.1(7)
C25 O6 C40 C39 -49.4(5)
C25 O6 C40 C41 61.2(5)
C25 C24 C34 C35 -66.8(7)
C25 C26 C41 C40 0.7(6)
C25 C26 C41 C42 -119.0(5)
C25 C38 C39 C40 1.8(7)
C26 C25 C38 C39 71.0(6)
C26 C41 C42 O7 88.0(7)
C26 C41 C42 O8 -90.0(6)
C27 N2 C23 O5 8.6(10)
C27 N2 C23 C26 -166.2(5)
C27 N2 C24 C25 -177.3(6)
C27 N2 C24 C34 -54.4(8)
C27 C28 C29 C30 177.6(6)
C27 C28 C33 C32 -177.2(5)
C28 C29 C30 C31 -0.3(9)
C29 C28 C33 C32 0.7(9)
C29 C30 C31 C32 0.4(9)
C30 C31 C32 C33 0.0(9)
C31 C32 C33 C28 -0.6(9)
C33 C28 C29 C30 -0.3(9)
C34 C24 C25 O6 -39.3(7)
C34 C24 C25 C26 -146.7(5)
C34 C24 C25 C38 84.8(7)
C34 C35 C36 C37 117.7(8)
C38 C25 C26 C23 165.4(5)
C38 C25 C26 C41 -70.0(6)
C38 C39 C40 O6 30.8(6)
C38 C39 C40 C41 -74.6(6)
C39 C40 C41 C26 68.6(5)
C39 C40 C41 C42 -173.5(5)
C40 O6 C25 C24 -171.1(5)
C40 O6 C25 C26 -60.1(5)
C40 O6 C25 C38 50.8(5)
C40 C41 C42 O7 -23.2(8)
C40 C41 C42 O8 158.7(5)
C42 O8 C43 C44 91.1(7)
C43 O8 C42 O7 -12.0(8)
C43 O8 C42 C41 166.1(5)
N3 C45 C48 C47 18.9(6)
N3 C45 C48 C63 130.0(5)
N3 C46 C47 O10 -79.6(5)
N3 C46 C47 C48 27.3(6)
N3 C46 C47 C60 156.8(6)
N3 C46 C56 C57 -176.4(5)
N3 C49 C50 C51 31.5(8)
N3 C49 C50 C55 -150.0(5)
O9 C45 C48 C47 -164.5(6)
O9 C45 C48 C63 -53.4(9)
O10 C47 C48 C45 86.8(5)
O10 C47 C48 C63 -38.1(5)
O10 C47 C60 C61 33.7(6)
O10 C62 C63 C48 35.6(5)
O10 C62 C63 C64 -85.0(5)
C45 N3 C46 C47 -16.5(7)
C45 N3 C46 C56 -140.0(5)
C45 N3 C49 C50 -100.4(7)
C45 C48 C63 C62 -109.6(6)
C45 C48 C63 C64 11.8(8)
C46 N3 C45 O9 -178.6(6)
C46 N3 C45 C48 -1.9(7)
C46 N3 C49 C50 67.6(7)
C46 C47 C48 C45 -28.6(6)
C46 C47 C48 C63 -153.6(5)
C46 C47 C60 C61 161.5(6)
C46 C56 C57 C58 69.5(7)
C47 O10 C62 C61 49.9(5)
C47 O10 C62 C63 -60.7(5)
C47 C46 C56 C57 67.3(7)
C47 C48 C63 C62 1.9(5)
C47 C48 C63 C64 123.4(5)
C47 C60 C61 C62 -1.8(6)
C48 C47 C60 C61 -70.6(6)
C48 C63 C64 O11 -93.1(7)
C48 C63 C64 O12 86.6(6)
C49 N3 C45 O9 -9.6(10)
C49 N3 C45 C48 167.2(5)
C49 N3 C46 C47 174.6(5)
C49 N3 C46 C56 51.2(8)
C49 C50 C51 C52 177.0(5)
C49 C50 C55 C54 -176.8(5)
C50 C51 C52 C53 0.1(8)
C51 C50 C55 C54 1.8(8)
C51 C52 C53 C54 1.1(9)
C52 C53 C54 C55 -0.8(9)
C53 C54 C55 C50 -0.7(8)
C55 C50 C51 C52 -1.5(8)
C56 C46 C47 O10 42.8(6)
C56 C46 C47 C48 149.7(5)
C56 C46 C47 C60 -80.8(8)
C56 C57 C58 C59 -131.0(7)
C60 C47 C48 C45 -167.8(5)
C60 C47 C48 C63 67.2(6)
C60 C61 C62 O10 -31.3(6)
C60 C61 C62 C63 74.5(6)
C61 C62 C63 C48 -71.1(5)
C61 C62 C63 C64 168.3(5)
C62 O10 C47 C46 172.1(4)
C62 O10 C47 C48 61.5(5)
C62 O10 C47 C60 -50.5(4)
C62 C63 C64 O11 20.3(8)
C62 C63 C64 O12 -160.0(4)
C64 O12 C65 C66 161.1(7)
C65 O12 C64 O11 4.4(8)
C65 O12 C64 C63 -175.3(5)

loop_
_twin_individual_id
_twin_individual_mass_fraction_refined
1 0.5629(16)
2 0.4371(16)
